data_7206636
loop_
_publ_author_name
'Delori, Amit'
'Jones, William'

_publ_section_title
;
 A hydrogen bonded cocrystal with an unusual interweaving between the
 adjacent triple-helices
;
_journal_issue 21
_journal_name_full CrystEngComm
_journal_page_first 6315
_journal_paper_doi 10.1039/c1ce05534h
_journal_volume 13
_journal_year 2011
_chemical_formula_moiety '2(C14 H18 N4 O3), C8 H7 N1 O4'
_chemical_formula_sum 'C36 H43 N9 O10'
_chemical_formula_weight 761.79
_chemical_name_common 'Trimethoprim+2-aminoterephthalic acid'
_chemical_name_systematic 'Trimethoprim+2-aminoterephthalic acid'
_space_group_IT_number 14
_symmetry_cell_setting monoclinic
_symmetry_space_group_name_Hall '-P 2ybc'
_symmetry_space_group_name_H-M 'P 1 21/c 1'
_atom_sites_solution_hydrogens geom
_atom_sites_solution_primary direct
_atom_sites_solution_secondary difmap
_audit_creation_method SHELXL-97
_cell_angle_alpha 90.00
_cell_angle_beta 96.1930(10)
_cell_angle_gamma 90.00
_cell_formula_units_Z 2
_cell_length_a 9.19770(10)
_cell_length_b 8.25530(10)
_cell_length_c 23.7783(4)
_cell_measurement_reflns_used 19376
_cell_measurement_temperature 180(2)
_cell_measurement_theta_max 29.13
_cell_measurement_theta_min 1.00
_cell_volume 1794.94(4)
_computing_cell_refinement 'HKL Scalepack (Otwinowski & Minor 1997)'
_computing_data_collection 'Collect (Nonius B.V. 1998)'
_computing_data_reduction 'HKL Denzo and Scalepack (Otwinowski & Minor 1997)'
_computing_molecular_graphics 'SHELXL-97 (Sheldrick, 1997)'
_computing_structure_refinement 'SHELXL-97 (Sheldrick, 1997)'
_computing_structure_solution 'SIR-92 (Altomare et al. 1994)'
_diffrn_ambient_temperature 180(2)
_diffrn_detector_area_resol_mean 9
_diffrn_measured_fraction_theta_full 0.989
_diffrn_measured_fraction_theta_max 0.989
_diffrn_measurement_device_type 'Nonius Kappa CCD'
_diffrn_measurement_method 'Thin slice \w and \f scans'
_diffrn_radiation_monochromator graphite
_diffrn_radiation_source 'fine-focus sealed tube'
_diffrn_radiation_type MoK\a
_diffrn_radiation_wavelength 0.71070
_diffrn_reflns_av_R_equivalents 0.0343
_diffrn_reflns_av_sigmaI/netI 0.0367
_diffrn_reflns_limit_h_max 12
_diffrn_reflns_limit_h_min -12
_diffrn_reflns_limit_k_max 11
_diffrn_reflns_limit_k_min -8
_diffrn_reflns_limit_l_max 32
_diffrn_reflns_limit_l_min -31
_diffrn_reflns_number 19626
_diffrn_reflns_theta_full 29.12
_diffrn_reflns_theta_max 29.12
_diffrn_reflns_theta_min 3.57
_exptl_absorpt_coefficient_mu 0.105
_exptl_absorpt_correction_T_max 0.955
_exptl_absorpt_correction_T_min 0.921
_exptl_absorpt_correction_type multi-scan
_exptl_absorpt_process_details 'multi-scan from symmetry-related measurements Sortav (Blessing 1995)'
_exptl_crystal_colour Colourless
_exptl_crystal_density_diffrn 1.410
_exptl_crystal_density_method 'not measured'
_exptl_crystal_description Blocks
_exptl_crystal_F_000 804
_exptl_crystal_size_max 0.23
_exptl_crystal_size_mid 0.12
_exptl_crystal_size_min 0.07
_refine_diff_density_max 0.355
_refine_diff_density_min -0.260
_refine_diff_density_rms 0.044
_refine_ls_extinction_coef 0.009(2)
_refine_ls_extinction_expression Fc^*^=kFc[1+0.001xFc^2^\l^3^/sin(2\q)]^-1/4^
_refine_ls_extinction_method SHELXL
_refine_ls_goodness_of_fit_ref 1.064
_refine_ls_hydrogen_treatment constr
_refine_ls_matrix_type full
_refine_ls_number_parameters 256
_refine_ls_number_reflns 4783
_refine_ls_number_restraints 0
_refine_ls_restrained_S_all 1.064
_refine_ls_R_factor_all 0.0819
_refine_ls_R_factor_gt 0.0561
_refine_ls_shift/su_max 0.000
_refine_ls_shift/su_mean 0.000
_refine_ls_structure_factor_coef Fsqd
_refine_ls_weighting_details 'calc w=1/[\s^2^(Fo^2^)+(0.0499P)^2^+1.0554P] where P=(Fo^2^+2Fc^2^)/3'
_refine_ls_weighting_scheme calc
_refine_ls_wR_factor_gt 0.1334
_refine_ls_wR_factor_ref 0.1460
_reflns_number_gt 3511
_reflns_number_total 4783
_reflns_threshold_expression >2sigma(I)
_cod_data_source_file c1ce05534h.txt
_cod_data_source_block wj1040
_cod_depositor_comments
;
The following automatic conversions were performed:

'_symmetry_cell_setting' value 'Monoclinic' changed to 'monoclinic'
according to /home/saulius/struct/CIF-dictionaries/cif_core.dic
dictionary named 'cif_core.dic' version 2.4.1 from 2010-06-29.

Automatic conversion script
Id: cif_fix_values 1715 2011-07-08 13:25:40Z adriana 
;
_cod_original_sg_symbol_H-M 'P 21/c'
_cod_database_code 7206636

loop_
_symmetry_equiv_pos_as_xyz
'x, y, z'
'-x, y+1/2, -z+1/2'
'-x, -y, -z'
'x, -y-1/2, z-1/2'

loop_
_atom_site_label
_atom_site_type_symbol
_atom_site_fract_x
_atom_site_fract_y
_atom_site_fract_z
_atom_site_U_iso_or_equiv
_atom_site_adp_type
_atom_site_occupancy
_atom_site_symmetry_multiplicity
_atom_site_calc_flag
_atom_site_refinement_flags
_atom_site_disorder_assembly
_atom_site_disorder_group
C1 C 0.98066(19) 0.1151(2) 0.04210(8) 0.0379(4) Uani 0.50 1 d P . 1
C1' C 0.98066(19) 0.1151(2) 0.04210(8) 0.0379(4) Uani 0.50 1 d P . 2
H1' H 0.9690 0.1932 0.0706 0.045 Uiso 0.50 1 calc PR . 2
C2 C 0.30988(18) 0.1622(2) 0.49155(7) 0.0318(4) Uani 1 1 d . . .
C3 C 0.88448(19) -0.0410(3) -0.03850(8) 0.0399(5) Uani 1 1 d . . .
H3D H 0.8045 -0.0692 -0.0654 0.048 Uiso 1 1 calc R . .
C4 C 0.09048(17) 0.1461(2) 0.43538(7) 0.0297(4) Uani 1 1 d . . .
C5 C 0.14527(17) 0.2475(2) 0.39381(7) 0.0283(4) Uani 1 1 d . . .
C6 C 0.28445(17) 0.3016(2) 0.40668(7) 0.0300(4) Uani 1 1 d . . .
H6A H 0.3247 0.3714 0.3806 0.036 Uiso 1 1 calc R . .
C7 C 0.05056(18) 0.2896(2) 0.34010(7) 0.0338(4) Uani 1 1 d . . .
H9A H -0.0325 0.3562 0.3500 0.041 Uiso 1 1 calc R . .
H9B H 0.0096 0.1881 0.3228 0.041 Uiso 1 1 calc R . .
C8 C 0.12697(18) 0.3799(2) 0.29659(7) 0.0336(4) Uani 1 1 d . . .
C9 C 0.1744(2) 0.2988(3) 0.25081(7) 0.0389(4) Uani 1 1 d . . .
H15A H 0.1627 0.1848 0.2474 0.047 Uiso 1 1 calc R . .
C10 C 0.2393(2) 0.3855(3) 0.20969(8) 0.0428(5) Uani 1 1 d . . .
C11 C 0.25302(19) 0.5528(3) 0.21376(8) 0.0418(5) Uani 1 1 d . . .
C12 C 0.2124(2) 0.6327(3) 0.26140(8) 0.0399(4) Uani 1 1 d . . .
C13 C 0.14918(19) 0.5462(2) 0.30255(8) 0.0367(4) Uani 1 1 d . . .
H11A H 0.1210 0.6006 0.3349 0.044 Uiso 1 1 calc R . .
C14 C 0.3405(3) 0.1547(4) 0.16903(10) 0.0708(8) Uani 1 1 d . . .
H1A H 0.3719 0.1174 0.1331 0.106 Uiso 1 1 calc R . .
H1B H 0.2626 0.0838 0.1798 0.106 Uiso 1 1 calc R . .
H1C H 0.4236 0.1517 0.1985 0.106 Uiso 1 1 calc R . .
C15 C 0.4413(3) 0.6925(5) 0.17293(11) 0.0828(10) Uani 1 1 d . . .
H2A H 0.4590 0.7526 0.1388 0.124 Uiso 1 1 calc R . .
H2B H 0.5066 0.5985 0.1773 0.124 Uiso 1 1 calc R . .
H2C H 0.4602 0.7631 0.2060 0.124 Uiso 1 1 calc R . .
C16 C 0.2125(3) 0.8752(3) 0.31542(10) 0.0597(6) Uani 1 1 d . . .
H3A H 0.2329 0.9912 0.3125 0.090 Uiso 1 1 calc R . .
H3B H 0.2774 0.8284 0.3466 0.090 Uiso 1 1 calc R . .
H3C H 0.1105 0.8599 0.3227 0.090 Uiso 1 1 calc R . .
C17 C 0.86270(18) 0.0719(2) 0.00270(8) 0.0364(4) Uani 1 1 d . . .
C18 C 0.7138(2) 0.1465(3) 0.00429(9) 0.0420(5) Uani 1 1 d . . .
N1 N 0.36861(15) 0.26083(19) 0.45497(6) 0.0318(3) Uani 1 1 d . . .
N2 N -0.04597(16) 0.0897(2) 0.42779(6) 0.0384(4) Uani 1 1 d . . .
H5A H -0.0787 0.0267 0.4535 0.046 Uiso 1 1 calc R . .
H5B H -0.1034 0.1155 0.3971 0.046 Uiso 1 1 calc R . .
N3 N 0.17358(15) 0.10295(19) 0.48314(6) 0.0329(3) Uani 1 1 d . . .
N4 N 0.39365(17) 0.1244(2) 0.53936(6) 0.0434(4) Uani 1 1 d . . .
H4A H 0.3590 0.0616 0.5647 0.052 Uiso 1 1 calc R . .
H4B H 0.4833 0.1625 0.5455 0.052 Uiso 1 1 calc R . .
N5 N 0.9733(3) 0.2171(4) 0.07995(13) 0.0383(7) Uani 0.50 1 d P A 1
H1D H 1.0514 0.2402 0.1033 0.046 Uiso 0.50 1 calc PR A 1
H1E H 0.8899 0.2663 0.0835 0.046 Uiso 0.50 1 calc PR A 1
O1 O 0.62436(15) 0.1191(3) -0.04017(6) 0.0616(5) Uani 1 1 d . . .
H1W H 0.5447 0.1662 -0.0371 0.147(16) Uiso 1 1 calc R . .
O2 O 0.68309(16) 0.2250(2) 0.04552(7) 0.0572(4) Uani 1 1 d . . .
O3 O 0.29446(15) 0.6397(2) 0.16819(6) 0.0543(4) Uani 1 1 d . . .
O4 O 0.23661(17) 0.79650(19) 0.26373(6) 0.0532(4) Uani 1 1 d . . .
O5 O 0.28742(18) 0.3149(2) 0.16275(6) 0.0583(4) Uani 1 1 d . . .

loop_
_atom_site_aniso_label
_atom_site_aniso_U_11
_atom_site_aniso_U_22
_atom_site_aniso_U_33
_atom_site_aniso_U_23
_atom_site_aniso_U_13
_atom_site_aniso_U_12
C1 0.0292(8) 0.0426(10) 0.0405(10) 0.0107(8) -0.0030(7) -0.0032(8)
C1' 0.0292(8) 0.0426(10) 0.0405(10) 0.0107(8) -0.0030(7) -0.0032(8)
C2 0.0256(8) 0.0429(10) 0.0270(8) -0.0028(7) 0.0037(6) 0.0019(7)
C3 0.0263(8) 0.0503(11) 0.0405(10) 0.0142(9) -0.0081(7) -0.0055(8)
C4 0.0251(7) 0.0385(9) 0.0258(8) -0.0055(7) 0.0041(6) -0.0024(7)
C5 0.0243(7) 0.0370(9) 0.0238(7) -0.0034(6) 0.0038(6) -0.0005(7)
C6 0.0239(7) 0.0413(10) 0.0254(8) -0.0008(7) 0.0050(6) -0.0011(7)
C7 0.0253(8) 0.0474(11) 0.0280(8) 0.0015(7) -0.0008(6) -0.0043(7)
C8 0.0241(8) 0.0496(11) 0.0261(8) 0.0049(7) -0.0021(6) -0.0002(7)
C9 0.0361(9) 0.0498(11) 0.0302(9) 0.0033(8) 0.0009(7) 0.0010(8)
C10 0.0307(9) 0.0710(14) 0.0266(9) 0.0040(9) 0.0019(7) 0.0037(9)
C11 0.0268(8) 0.0665(14) 0.0314(9) 0.0154(9) -0.0004(7) -0.0024(9)
C12 0.0304(9) 0.0516(12) 0.0362(9) 0.0119(8) -0.0031(7) -0.0032(8)
C13 0.0294(8) 0.0493(11) 0.0308(9) 0.0055(8) 0.0001(7) -0.0012(8)
C14 0.0797(18) 0.096(2) 0.0353(11) -0.0144(13) 0.0008(11) 0.0203(16)
C15 0.0384(12) 0.153(3) 0.0567(15) 0.0382(18) 0.0016(10) -0.0252(15)
C16 0.0739(16) 0.0494(13) 0.0528(13) 0.0044(10) -0.0067(12) -0.0121(12)
C17 0.0245(8) 0.0424(10) 0.0409(10) 0.0167(8) -0.0030(7) -0.0018(7)
C18 0.0269(8) 0.0508(12) 0.0467(11) 0.0177(9) -0.0035(8) -0.0010(8)
N1 0.0228(6) 0.0457(9) 0.0266(7) -0.0010(6) 0.0020(5) -0.0021(6)
N2 0.0304(7) 0.0549(10) 0.0293(7) 0.0049(7) 0.0007(6) -0.0133(7)
N3 0.0279(7) 0.0439(9) 0.0269(7) -0.0003(6) 0.0023(5) -0.0034(6)
N4 0.0321(8) 0.0657(11) 0.0313(8) 0.0094(8) -0.0022(6) -0.0048(8)
N5 0.0289(14) 0.0470(19) 0.0383(16) -0.0123(14) -0.0002(12) 0.0068(13)
O1 0.0261(7) 0.1159(15) 0.0413(8) 0.0067(9) -0.0033(6) 0.0178(8)
O2 0.0370(8) 0.0601(10) 0.0706(11) -0.0124(8) -0.0123(7) 0.0127(7)
O3 0.0323(7) 0.0922(12) 0.0374(7) 0.0245(8) -0.0012(6) -0.0108(7)
O4 0.0564(9) 0.0535(9) 0.0487(9) 0.0144(7) 0.0005(7) -0.0103(7)
O5 0.0595(10) 0.0860(12) 0.0315(7) 0.0007(7) 0.0141(7) 0.0113(9)

loop_
_atom_type_symbol
_atom_type_description
_atom_type_scat_dispersion_real
_atom_type_scat_dispersion_imag
_atom_type_scat_source
C C 0.0033 0.0016 'International Tables Vol C Tables 4.2.6.8 and 6.1.1.4'
H H 0.0000 0.0000 'International Tables Vol C Tables 4.2.6.8 and 6.1.1.4'
N N 0.0061 0.0033 'International Tables Vol C Tables 4.2.6.8 and 6.1.1.4'
O O 0.0106 0.0060 'International Tables Vol C Tables 4.2.6.8 and 6.1.1.4'

loop_
_geom_angle_atom_site_label_1
_geom_angle_atom_site_label_2
_geom_angle_atom_site_label_3
_geom_angle
_geom_angle_site_symmetry_1
_geom_angle_site_symmetry_3
N5 C1 C3 117.5(2) . 3_755
N5 C1 C17 124.0(2) . .
C3 C1 C17 118.50(19) 3_755 .
N4 C2 N3 118.99(16) . .
N4 C2 N1 117.07(15) . .
N3 C2 N1 123.94(15) . .
C17 C3 C1' 122.50(16) . 3_755
C17 C3 C1 122.50(16) . 3_755
C17 C3 H3D 118.8 . .
C1' C3 H3D 118.8 3_755 .
C1 C3 H3D 118.8 3_755 .
N2 C4 N3 117.54(16) . .
N2 C4 C5 120.57(15) . .
N3 C4 C5 121.89(15) . .
C6 C5 C4 115.53(15) . .
C6 C5 C7 124.02(15) . .
C4 C5 C7 120.45(14) . .
N1 C6 C5 123.13(16) . .
N1 C6 H6A 118.4 . .
C5 C6 H6A 118.4 . .
C5 C7 C8 115.18(14) . .
C5 C7 H9A 108.5 . .
C8 C7 H9A 108.5 . .
C5 C7 H9B 108.5 . .
C8 C7 H9B 108.5 . .
H9A C7 H9B 107.5 . .
C9 C8 C13 119.99(17) . .
C9 C8 C7 120.59(18) . .
C13 C8 C7 119.42(17) . .
C8 C9 C10 119.8(2) . .
C8 C9 H15A 120.1 . .
C10 C9 H15A 120.1 . .
O5 C10 C11 116.35(18) . .
O5 C10 C9 123.4(2) . .
C11 C10 C9 120.18(19) . .
O3 C11 C10 119.34(19) . .
O3 C11 C12 120.7(2) . .
C10 C11 C12 119.74(17) . .
O4 C12 C13 123.89(19) . .
O4 C12 C11 116.25(17) . .
C13 C12 C11 119.85(19) . .
C12 C13 C8 120.22(18) . .
C12 C13 H11A 119.9 . .
C8 C13 H11A 119.9 . .
O5 C14 H1A 109.5 . .
O5 C14 H1B 109.5 . .
H1A C14 H1B 109.5 . .
O5 C14 H1C 109.5 . .
H1A C14 H1C 109.5 . .
H1B C14 H1C 109.5 . .
O3 C15 H2A 109.5 . .
O3 C15 H2B 109.5 . .
H2A C15 H2B 109.5 . .
O3 C15 H2C 109.5 . .
H2A C15 H2C 109.5 . .
H2B C15 H2C 109.5 . .
O4 C16 H3A 109.5 . .
O4 C16 H3B 109.5 . .
H3A C16 H3B 109.5 . .
O4 C16 H3C 109.5 . .
H3A C16 H3C 109.5 . .
H3B C16 H3C 109.5 . .
C3 C17 C1 119.00(17) . .
C3 C17 C18 119.69(16) . .
C1 C17 C18 121.32(19) . .
O2 C18 O1 124.32(18) . .
O2 C18 C17 121.46(17) . .
O1 C18 C17 114.2(2) . .
C2 N1 C6 117.72(14) . .
C4 N2 H5A 120.0 . .
C4 N2 H5B 120.0 . .
H5A N2 H5B 120.0 . .
C2 N3 C4 117.76(15) . .
C2 N4 H4A 120.0 . .
C2 N4 H4B 120.0 . .
H4A N4 H4B 120.0 . .
C1 N5 H1D 120.0 . .
C1 N5 H1E 120.0 . .
H1D N5 H1E 120.0 . .
C18 O1 H1W 109.5 . .
C11 O3 C15 116.00(16) . .
C12 O4 C16 116.34(16) . .
C10 O5 C14 116.70(17) . .

loop_
_geom_bond_atom_site_label_1
_geom_bond_atom_site_label_2
_geom_bond_distance
_geom_bond_site_symmetry_2
C1 N5 1.239(4) .
C1 C3 1.394(3) 3_755
C1 C17 1.401(2) .
C2 N4 1.340(2) .
C2 N3 1.341(2) .
C2 N1 1.346(2) .
C3 C17 1.382(3) .
C3 C1' 1.394(3) 3_755
C3 C1 1.394(3) 3_755
C3 H3D 0.9500 .
C4 N2 1.332(2) .
C4 N3 1.347(2) .
C4 C5 1.428(2) .
C5 C6 1.359(2) .
C5 C7 1.507(2) .
C6 N1 1.356(2) .
C6 H6A 0.9500 .
C7 C8 1.509(2) .
C7 H9A 0.9900 .
C7 H9B 0.9900 .
C8 C9 1.387(3) .
C8 C13 1.393(3) .
C9 C10 1.397(3) .
C9 H15A 0.9500 .
C10 O5 1.374(2) .
C10 C11 1.389(3) .
C11 O3 1.387(2) .
C11 C12 1.396(3) .
C12 O4 1.371(3) .
C12 C13 1.389(3) .
C13 H11A 0.9500 .
C14 O5 1.412(3) .
C14 H1A 0.9800 .
C14 H1B 0.9800 .
C14 H1C 0.9800 .
C15 O3 1.412(3) .
C15 H2A 0.9800 .
C15 H2B 0.9800 .
C15 H2C 0.9800 .
C16 O4 1.429(3) .
C16 H3A 0.9800 .
C16 H3B 0.9800 .
C16 H3C 0.9800 .
C17 C18 1.506(3) .
C18 O2 1.233(3) .
C18 O1 1.287(2) .
N2 H5A 0.8800 .
N2 H5B 0.8800 .
N4 H4A 0.8800 .
N4 H4B 0.8800 .
N5 H1D 0.8800 .
N5 H1E 0.8800 .
O1 H1W 0.8400 .

loop_
_geom_torsion_atom_site_label_1
_geom_torsion_atom_site_label_2
_geom_torsion_atom_site_label_3
_geom_torsion_atom_site_label_4
_geom_torsion
_geom_torsion_site_symmetry_1
N2 C4 C5 C6 178.25(17) .
N3 C4 C5 C6 -2.2(2) .
N2 C4 C5 C7 -1.3(3) .
N3 C4 C5 C7 178.27(16) .
C4 C5 C6 N1 1.3(3) .
C7 C5 C6 N1 -179.17(17) .
C6 C5 C7 C8 7.8(3) .
C4 C5 C7 C8 -172.68(16) .
C5 C7 C8 C9 100.02(19) .
C5 C7 C8 C13 -80.3(2) .
C13 C8 C9 C10 -2.4(3) .
C7 C8 C9 C10 177.28(16) .
C8 C9 C10 O5 -179.11(16) .
C8 C9 C10 C11 -1.7(3) .
O5 C10 C11 O3 8.5(3) .
C9 C10 C11 O3 -169.11(15) .
O5 C10 C11 C12 -177.27(16) .
C9 C10 C11 C12 5.1(3) .
O3 C11 C12 O4 -9.3(2) .
C10 C11 C12 O4 176.54(16) .
O3 C11 C12 C13 169.70(15) .
C10 C11 C12 C13 -4.5(3) .
O4 C12 C13 C8 179.28(16) .
C11 C12 C13 C8 0.4(3) .
C9 C8 C13 C12 3.1(3) .
C7 C8 C13 C12 -176.63(15) .
C1' C3 C17 C1 0.7(3) 3_755
C1 C3 C17 C1 0.7(3) 3_755
C1' C3 C17 C18 -179.66(17) 3_755
C1 C3 C17 C18 -179.66(17) 3_755
N5 C1 C17 C3 178.6(2) .
C3 C1 C17 C3 -0.6(3) 3_755
N5 C1 C17 C18 -1.1(3) .
C3 C1 C17 C18 179.69(17) 3_755
C3 C17 C18 O2 167.12(19) .
C1 C17 C18 O2 -13.2(3) .
C3 C17 C18 O1 -12.2(3) .
C1 C17 C18 O1 167.50(18) .
N4 C2 N1 C6 -179.25(16) .
N3 C2 N1 C6 -0.3(3) .
C5 C6 N1 C2 -0.2(3) .
N4 C2 N3 C4 178.37(16) .
N1 C2 N3 C4 -0.6(3) .
N2 C4 N3 C2 -178.58(16) .
C5 C4 N3 C2 1.9(3) .
C10 C11 O3 C15 -103.0(3) .
C12 C11 O3 C15 82.8(3) .
C13 C12 O4 C16 8.7(3) .
C11 C12 O4 C16 -172.40(18) .
C11 C10 O5 C14 150.5(2) .
C9 C10 O5 C14 -32.0(3) .
